data_4330432
loop_
_publ_author_name
'Caroline T. Saouma'
'Connie C. Lu'
'Jonas C. Peters'

_publ_section_title
;
 Mononuclear Five- and Six-Coordinate Iron Hydrazido and Hydrazine Species
;
_journal_name_full 'Inorganic Chemistry'
_journal_page_first 10043
_journal_page_last 10054
_journal_paper_doi 10.1021/ic301704f
_journal_volume 51
_journal_year 2012
_chemical_formula_sum 'C53 H50 B Fe N0 O2 P3'
_chemical_formula_weight 878.50
_chemical_name_systematic
; 
 ? 
;
_space_group_IT_number 2
_symmetry_cell_setting triclinic
_symmetry_space_group_name_Hall '-P 1'
_symmetry_space_group_name_H-M 'P -1'
_atom_sites_solution_hydrogens geom
_atom_sites_solution_primary direct
_atom_sites_solution_secondary difmap
_audit_creation_method SHELXL-97
_cell_angle_alpha 98.0580(10)
_cell_angle_beta 98.6680(10)
_cell_angle_gamma 113.7440(10)
_cell_formula_units_Z 2
_cell_length_a 10.38700(10)
_cell_length_b 11.73090(10)
_cell_length_c 20.3455(2)
_cell_measurement_reflns_used 9321
_cell_measurement_temperature 100(2)
_cell_measurement_theta_max 69.06
_cell_measurement_theta_min 2.25
_cell_volume 2187.35(4)
_computing_cell_refinement 'Bruker SAINT'
_computing_data_collection 'Bruker APEX2'
_computing_data_reduction 'Bruker SAINT'
_computing_molecular_graphics 'Bruker SHELXTL'
_computing_publication_material 'Bruker SHELXTL'
_computing_structure_refinement 'SHELXL-97 (Sheldrick, 2008)'
_computing_structure_solution 'SHELXS-97 (Sheldrick, 2008)'
_diffrn_ambient_temperature 100(2)
_diffrn_detector_area_resol_mean 8.3
_diffrn_measured_fraction_theta_full 0.976
_diffrn_measured_fraction_theta_max 0.976
_diffrn_measurement_device_type 'Bruker APEX-II CCD'
_diffrn_measurement_method '\f and \w scans'
_diffrn_radiation_monochromator graphite
_diffrn_radiation_source 'fine-focus sealed tube'
_diffrn_radiation_type CuK\a
_diffrn_radiation_wavelength 1.54178
_diffrn_reflns_av_R_equivalents 0.0294
_diffrn_reflns_av_sigmaI/netI 0.0188
_diffrn_reflns_limit_h_max 12
_diffrn_reflns_limit_h_min -11
_diffrn_reflns_limit_k_max 13
_diffrn_reflns_limit_k_min -13
_diffrn_reflns_limit_l_max 23
_diffrn_reflns_limit_l_min -23
_diffrn_reflns_number 42443
_diffrn_reflns_theta_full 65.11
_diffrn_reflns_theta_max 65.11
_diffrn_reflns_theta_min 2.25
_exptl_absorpt_coefficient_mu 4.123
_exptl_absorpt_correction_T_max 0.6833
_exptl_absorpt_correction_T_min 0.2642
_exptl_absorpt_correction_type multi-scan
_exptl_absorpt_process_details 'SADABS (Sheldrick, 2008)'
_exptl_crystal_colour red
_exptl_crystal_density_diffrn 1.334
_exptl_crystal_description block
_exptl_crystal_F_000 920
_exptl_crystal_size_max 0.44
_exptl_crystal_size_mid 0.37
_exptl_crystal_size_min 0.10
_refine_diff_density_max 0.565
_refine_diff_density_min -0.300
_refine_diff_density_rms 0.047
_refine_ls_extinction_method none
_refine_ls_goodness_of_fit_ref 1.032
_refine_ls_hydrogen_treatment constr
_refine_ls_matrix_type full
_refine_ls_number_parameters 542
_refine_ls_number_reflns 7294
_refine_ls_number_restraints 6
_refine_ls_restrained_S_all 1.031
_refine_ls_R_factor_all 0.0324
_refine_ls_R_factor_gt 0.0313
_refine_ls_shift/su_max 0.000
_refine_ls_shift/su_mean 0.000
_refine_ls_structure_factor_coef Fsqd
_refine_ls_weighting_details 'calc w=1/[\s^2^(Fo^2^)+(0.0418P)^2^+1.6297P] where P=(Fo^2^+2Fc^2^)/3'
_refine_ls_weighting_scheme calc
_refine_ls_wR_factor_gt 0.0792
_refine_ls_wR_factor_ref 0.0800
_reflns_number_gt 7073
_reflns_number_total 7294
_reflns_threshold_expression >2sigma(I)
_cod_data_source_file ic301704f_si_002_10.cif
_cod_data_source_block FeOAc
_cod_database_code 4330432

loop_
_symmetry_equiv_pos_as_xyz
'x, y, z'
'-x, -y, -z'

loop_
_atom_site_label
_atom_site_type_symbol
_atom_site_fract_x
_atom_site_fract_y
_atom_site_fract_z
_atom_site_U_iso_or_equiv
_atom_site_adp_type
_atom_site_occupancy
_atom_site_symmetry_multiplicity
_atom_site_calc_flag
_atom_site_refinement_flags
Fe1 Fe 0.01869(3) 0.11829(2) 0.334172(14) 0.01417(8) Uani 1 1 d .
O1 O 0.09135(15) 0.29961(12) 0.38818(7) 0.0271(3) Uani 1 1 d .
C46 C 0.02018(19) 0.25435(17) 0.43137(9) 0.0179(4) Uani 1 1 d .
C47 C 0.0381(2) 0.3371(2) 0.49810(11) 0.0293(5) Uani 1 1 d .
H47A H -0.0409 0.2927 0.5195 0.044 Uiso 1 1 calc R
H47B H 0.0364 0.4172 0.4906 0.044 Uiso 1 1 calc R
H47C H 0.1306 0.3556 0.5281 0.044 Uiso 1 1 calc R
O2 O -0.06646(16) 0.13742(13) 0.41541(7) 0.0294(3) Uani 1 1 d .
B1 B 0.0004(2) -0.06721(19) 0.17668(10) 0.0156(4) Uani 1 1 d D
C1 C -0.00453(18) -0.15392(17) 0.10560(9) 0.0169(4) Uani 1 1 d D
C2 C 0.04380(19) -0.24982(18) 0.10702(10) 0.0200(4) Uani 1 1 d D
H2 H 0.0813 -0.2608 0.1500 0.024 Uiso 1 1 calc R
C3 C 0.0391(2) -0.32929(18) 0.04832(10) 0.0240(4) Uani 1 1 d D
H3 H 0.0733 -0.3926 0.0516 0.029 Uiso 1 1 calc R
C4 C -0.0157(2) -0.31573(19) -0.01513(10) 0.0258(4) Uani 1 1 d D
H4 H -0.0214 -0.3707 -0.0556 0.031 Uiso 1 1 calc R
C5 C -0.0621(2) -0.22075(19) -0.01870(10) 0.0259(4) Uani 1 1 d D
H5 H -0.0989 -0.2100 -0.0619 0.031 Uiso 1 1 calc R
C6 C -0.0553(2) -0.14125(18) 0.04046(10) 0.0212(4) Uani 1 1 d D
H6 H -0.0862 -0.0759 0.0366 0.025 Uiso 1 1 calc R
C7 C 0.17338(18) 0.01492(16) 0.21888(9) 0.0159(4) Uani 1 1 d .
H7A H 0.2344 0.0441 0.1861 0.019 Uiso 1 1 calc R
H7B H 0.2049 -0.0416 0.2419 0.019 Uiso 1 1 calc R
P1 P 0.19737(5) 0.15137(4) 0.28153(2) 0.01425(10) Uani 1 1 d .
C10 C 0.36913(19) 0.20889(17) 0.34495(9) 0.0164(4) Uani 1 1 d .
C11 C 0.4162(2) 0.32512(18) 0.39148(10) 0.0206(4) Uani 1 1 d .
H11 H 0.3572 0.3694 0.3915 0.025 Uiso 1 1 calc R
C12 C 0.5492(2) 0.37612(18) 0.43765(10) 0.0231(4) Uani 1 1 d .
H12 H 0.5816 0.4559 0.4686 0.028 Uiso 1 1 calc R
C13 C 0.6344(2) 0.31077(19) 0.43867(10) 0.0234(4) Uani 1 1 d .
H13 H 0.7254 0.3458 0.4701 0.028 Uiso 1 1 calc R
C14 C 0.5867(2) 0.1945(2) 0.39389(10) 0.0248(4) Uani 1 1 d .
H14 H 0.6441 0.1487 0.3954 0.030 Uiso 1 1 calc R
C15 C 0.4554(2) 0.14408(18) 0.34656(10) 0.0218(4) Uani 1 1 d .
H15 H 0.4245 0.0650 0.3152 0.026 Uiso 1 1 calc R
C16 C 0.24824(19) 0.28578(17) 0.23789(9) 0.0172(4) Uani 1 1 d .
C17 C 0.19616(19) 0.37732(17) 0.24988(10) 0.0203(4) Uani 1 1 d .
H17 H 0.1348 0.3711 0.2808 0.024 Uiso 1 1 calc R
C18 C 0.2341(2) 0.47805(18) 0.21652(10) 0.0251(4) Uani 1 1 d .
H18 H 0.1970 0.5395 0.2243 0.030 Uiso 1 1 calc R
C19 C 0.3247(2) 0.48940(19) 0.17236(10) 0.0270(4) Uani 1 1 d .
H19 H 0.3491 0.5577 0.1494 0.032 Uiso 1 1 calc R
C20 C 0.3804(2) 0.40036(19) 0.16166(10) 0.0262(4) Uani 1 1 d .
H20 H 0.4444 0.4087 0.1319 0.031 Uiso 1 1 calc R
C21 C 0.3426(2) 0.29934(18) 0.19442(9) 0.0212(4) Uani 1 1 d .
H21 H 0.3813 0.2390 0.1871 0.025 Uiso 1 1 calc R
C8 C -0.09198(19) -0.16579(16) 0.22192(9) 0.0152(4) Uani 1 1 d .
H8A H -0.0712 -0.2414 0.2169 0.018 Uiso 1 1 calc R
H8B H -0.1966 -0.1957 0.2032 0.018 Uiso 1 1 calc R
P2 P -0.04885(4) -0.09227(4) 0.31155(2) 0.01368(10) Uani 1 1 d .
C22 C 0.09231(18) -0.13189(17) 0.35407(9) 0.0158(4) Uani 1 1 d .
C23 C 0.1860(2) -0.04866(18) 0.41409(10) 0.0217(4) Uani 1 1 d .
H23 H 0.1779 0.0275 0.4306 0.026 Uiso 1 1 calc R
C24 C 0.2912(2) -0.0752(2) 0.45030(10) 0.0264(4) Uani 1 1 d .
H24 H 0.3542 -0.0178 0.4914 0.032 Uiso 1 1 calc R
C25 C 0.3040(2) -0.1850(2) 0.42638(10) 0.0249(4) Uani 1 1 d .
H25 H 0.3779 -0.2020 0.4502 0.030 Uiso 1 1 calc R
C26 C 0.2093(2) -0.2707(2) 0.36767(10) 0.0268(4) Uani 1 1 d .
H26 H 0.2168 -0.3475 0.3520 0.032 Uiso 1 1 calc R
C27 C 0.1033(2) -0.24458(19) 0.33166(10) 0.0225(4) Uani 1 1 d .
H27 H 0.0381 -0.3039 0.2916 0.027 Uiso 1 1 calc R
C28 C -0.19792(18) -0.19262(16) 0.34716(9) 0.0150(3) Uani 1 1 d .
C29 C -0.2042(2) -0.15229(17) 0.41426(9) 0.0195(4) Uani 1 1 d .
H29 H -0.1298 -0.0747 0.4421 0.023 Uiso 1 1 calc R
C30 C -0.3189(2) -0.22562(18) 0.44022(10) 0.0223(4) Uani 1 1 d .
H30 H -0.3234 -0.1971 0.4855 0.027 Uiso 1 1 calc R
C31 C -0.4270(2) -0.34010(18) 0.40056(10) 0.0207(4) Uani 1 1 d .
H31 H -0.5059 -0.3892 0.4184 0.025 Uiso 1 1 calc R
C32 C -0.4192(2) -0.38246(18) 0.33501(10) 0.0209(4) Uani 1 1 d .
H32 H -0.4913 -0.4621 0.3082 0.025 Uiso 1 1 calc R
C33 C -0.30620(19) -0.30893(17) 0.30837(9) 0.0184(4) Uani 1 1 d .
H33 H -0.3025 -0.3382 0.2630 0.022 Uiso 1 1 calc R
C9 C -0.07536(19) 0.03128(17) 0.16266(9) 0.0158(4) Uani 1 1 d .
H9A H -0.1632 -0.0147 0.1253 0.019 Uiso 1 1 calc R
H9B H -0.0071 0.1042 0.1475 0.019 Uiso 1 1 calc R
P3 P -0.12395(5) 0.09193(4) 0.23726(2) 0.01535(10) Uani 1 1 d .
C34 C -0.31387(19) -0.01688(16) 0.23128(9) 0.0172(4) Uani 1 1 d .
C35 C -0.3579(2) -0.04463(17) 0.29052(10) 0.0181(4) Uani 1 1 d .
H35 H -0.2899 -0.0084 0.3332 0.022 Uiso 1 1 calc R
C36 C -0.5009(2) -0.12503(18) 0.28795(10) 0.0209(4) Uani 1 1 d .
H36 H -0.5297 -0.1455 0.3286 0.025 Uiso 1 1 calc R
C37 C -0.6012(2) -0.17521(17) 0.22636(11) 0.0225(4) Uani 1 1 d .
H37 H -0.6988 -0.2306 0.2246 0.027 Uiso 1 1 calc R
C38 C -0.5593(2) -0.14473(19) 0.16726(11) 0.0253(4) Uani 1 1 d .
H38 H -0.6288 -0.1777 0.1251 0.030 Uiso 1 1 calc R
C39 C -0.4162(2) -0.06627(19) 0.16935(10) 0.0239(4) Uani 1 1 d .
H39 H -0.3878 -0.0462 0.1286 0.029 Uiso 1 1 calc R
C40 C -0.15128(19) 0.23366(17) 0.22467(10) 0.0190(4) Uani 1 1 d .
C41 C -0.1883(2) 0.2967(2) 0.27669(11) 0.0282(4) Uani 1 1 d .
H41 H -0.1923 0.2695 0.3185 0.034 Uiso 1 1 calc R
C42 C -0.2194(3) 0.3985(2) 0.26787(12) 0.0351(5) Uani 1 1 d .
H42 H -0.2452 0.4405 0.3034 0.042 Uiso 1 1 calc R
C43 C -0.2128(2) 0.4392(2) 0.20719(12) 0.0324(5) Uani 1 1 d .
H43 H -0.2346 0.5088 0.2011 0.039 Uiso 1 1 calc R
C44 C -0.1747(2) 0.3787(2) 0.15569(11) 0.0291(5) Uani 1 1 d .
H44 H -0.1688 0.4076 0.1144 0.035 Uiso 1 1 calc R
C45 C -0.1448(2) 0.27527(19) 0.16406(10) 0.0239(4) Uani 1 1 d .
H45 H -0.1199 0.2331 0.1282 0.029 Uiso 1 1 calc R
C1B C 0.5902(2) 0.4417(2) -0.00694(12) 0.0333(5) Uani 1 1 d .
H1B H 0.6523 0.4013 -0.0118 0.040 Uiso 1 1 calc R
C2B C 0.6424(2) 0.5600(2) 0.03591(11) 0.0318(5) Uani 1 1 d .
H2B H 0.7403 0.6011 0.0606 0.038 Uiso 1 1 calc R
C3B C 0.5523(3) 0.6188(2) 0.04296(11) 0.0343(5) Uani 1 1 d .
H3B H 0.5881 0.7005 0.0725 0.041 Uiso 1 1 calc R
C1T C 0.6291(3) 1.0164(3) -0.01773(13) 0.0443(6) Uani 1 1 d .
H1T H 0.7176 1.0276 -0.0298 0.053 Uiso 1 1 calc R
C2T C 0.5199(3) 0.8962(3) -0.02716(13) 0.0482(7) Uani 1 1 d .
H2T H 0.5328 0.8238 -0.0460 0.058 Uiso 1 1 calc R
C3T C 0.3909(3) 0.8795(2) -0.00940(13) 0.0453(6) Uani 1 1 d .
H3T H 0.3160 0.7958 -0.0160 0.054 Uiso 1 1 calc R

loop_
_atom_site_aniso_label
_atom_site_aniso_U_11
_atom_site_aniso_U_22
_atom_site_aniso_U_33
_atom_site_aniso_U_23
_atom_site_aniso_U_13
_atom_site_aniso_U_12
Fe1 0.01291(14) 0.01264(14) 0.01502(15) 0.00277(11) 0.00220(11) 0.00406(11)
O1 0.0315(8) 0.0156(7) 0.0308(8) 0.0011(6) 0.0122(6) 0.0063(6)
C46 0.0144(8) 0.0168(9) 0.0225(9) 0.0028(7) 0.0035(7) 0.0075(7)
C47 0.0268(11) 0.0249(11) 0.0328(11) 0.0006(9) 0.0076(9) 0.0093(9)
O2 0.0329(8) 0.0227(7) 0.0286(7) 0.0025(6) 0.0159(6) 0.0060(6)
B1 0.0128(9) 0.0162(10) 0.0165(10) 0.0044(8) 0.0020(8) 0.0051(8)
C1 0.0100(8) 0.0155(9) 0.0209(9) 0.0037(7) 0.0030(7) 0.0014(7)
C2 0.0139(9) 0.0215(9) 0.0218(9) 0.0038(7) 0.0017(7) 0.0059(7)
C3 0.0208(9) 0.0192(9) 0.0312(11) 0.0027(8) 0.0079(8) 0.0080(8)
C4 0.0273(10) 0.0228(10) 0.0226(10) 0.0003(8) 0.0110(8) 0.0060(8)
C5 0.0307(11) 0.0255(10) 0.0180(9) 0.0072(8) 0.0073(8) 0.0076(9)
C6 0.0224(9) 0.0190(9) 0.0225(10) 0.0086(7) 0.0066(8) 0.0074(8)
C7 0.0139(8) 0.0140(8) 0.0178(9) 0.0031(7) 0.0028(7) 0.0045(7)
P1 0.0125(2) 0.0141(2) 0.0161(2) 0.00409(17) 0.00302(17) 0.00555(17)
C10 0.0145(8) 0.0180(9) 0.0155(8) 0.0067(7) 0.0038(7) 0.0047(7)
C11 0.0191(9) 0.0199(9) 0.0223(9) 0.0054(8) 0.0039(8) 0.0080(8)
C12 0.0231(10) 0.0190(9) 0.0209(9) 0.0034(8) 0.0023(8) 0.0041(8)
C13 0.0182(9) 0.0269(10) 0.0202(9) 0.0093(8) -0.0002(8) 0.0052(8)
C14 0.0215(10) 0.0305(11) 0.0260(10) 0.0077(8) 0.0025(8) 0.0152(9)
C15 0.0215(9) 0.0220(10) 0.0210(9) 0.0030(8) 0.0029(8) 0.0100(8)
C16 0.0140(8) 0.0151(9) 0.0169(9) 0.0035(7) -0.0011(7) 0.0026(7)
C17 0.0148(9) 0.0173(9) 0.0235(9) 0.0032(7) 0.0012(8) 0.0032(7)
C18 0.0255(10) 0.0169(9) 0.0299(11) 0.0058(8) 0.0000(9) 0.0083(8)
C19 0.0333(11) 0.0185(10) 0.0221(10) 0.0082(8) 0.0014(9) 0.0048(8)
C20 0.0309(11) 0.0228(10) 0.0191(9) 0.0051(8) 0.0067(8) 0.0056(9)
C21 0.0237(10) 0.0182(9) 0.0190(9) 0.0036(7) 0.0050(8) 0.0065(8)
C8 0.0148(8) 0.0139(8) 0.0150(8) 0.0024(7) 0.0013(7) 0.0052(7)
P2 0.0120(2) 0.0122(2) 0.0148(2) 0.00141(16) 0.00070(17) 0.00446(17)
C22 0.0134(8) 0.0193(9) 0.0159(8) 0.0071(7) 0.0043(7) 0.0069(7)
C23 0.0220(9) 0.0205(9) 0.0202(9) 0.0049(7) 0.0017(8) 0.0076(8)
C24 0.0198(10) 0.0307(11) 0.0219(10) 0.0085(8) -0.0034(8) 0.0063(8)
C25 0.0183(9) 0.0411(12) 0.0237(10) 0.0181(9) 0.0078(8) 0.0165(9)
C26 0.0328(11) 0.0356(12) 0.0258(10) 0.0124(9) 0.0117(9) 0.0249(10)
C27 0.0254(10) 0.0253(10) 0.0182(9) 0.0041(8) 0.0031(8) 0.0132(8)
C28 0.0130(8) 0.0151(8) 0.0186(9) 0.0055(7) 0.0031(7) 0.0073(7)
C29 0.0212(9) 0.0152(9) 0.0175(9) 0.0017(7) 0.0012(7) 0.0051(7)
C30 0.0269(10) 0.0202(9) 0.0183(9) 0.0026(7) 0.0050(8) 0.0094(8)
C31 0.0185(9) 0.0190(9) 0.0247(10) 0.0076(8) 0.0062(8) 0.0068(8)
C32 0.0175(9) 0.0161(9) 0.0224(9) 0.0010(7) 0.0007(8) 0.0031(7)
C33 0.0184(9) 0.0181(9) 0.0181(9) 0.0011(7) 0.0041(7) 0.0084(7)
C9 0.0149(8) 0.0172(9) 0.0148(8) 0.0041(7) 0.0030(7) 0.0064(7)
P3 0.0138(2) 0.0143(2) 0.0165(2) 0.00368(17) 0.00342(17) 0.00461(17)
C34 0.0145(8) 0.0140(8) 0.0235(9) 0.0041(7) 0.0052(7) 0.0062(7)
C35 0.0173(9) 0.0181(9) 0.0224(9) 0.0056(7) 0.0039(7) 0.0110(7)
C36 0.0199(9) 0.0219(9) 0.0290(10) 0.0121(8) 0.0105(8) 0.0133(8)
C37 0.0146(9) 0.0163(9) 0.0376(11) 0.0080(8) 0.0073(8) 0.0067(7)
C38 0.0173(9) 0.0231(10) 0.0288(11) 0.0033(8) -0.0006(8) 0.0048(8)
C39 0.0209(10) 0.0254(10) 0.0229(10) 0.0060(8) 0.0052(8) 0.0074(8)
C40 0.0145(8) 0.0150(9) 0.0262(10) 0.0049(7) 0.0037(8) 0.0052(7)
C41 0.0324(11) 0.0277(11) 0.0308(11) 0.0089(9) 0.0121(9) 0.0169(9)
C42 0.0433(13) 0.0334(12) 0.0391(13) 0.0061(10) 0.0161(11) 0.0252(11)
C43 0.0330(11) 0.0214(10) 0.0466(13) 0.0071(9) 0.0063(10) 0.0167(9)
C44 0.0324(11) 0.0277(11) 0.0319(11) 0.0123(9) 0.0061(9) 0.0163(9)
C45 0.0253(10) 0.0235(10) 0.0260(10) 0.0059(8) 0.0061(8) 0.0134(8)
C1B 0.0340(12) 0.0388(13) 0.0379(12) 0.0164(10) 0.0136(10) 0.0221(10)
C2B 0.0210(10) 0.0343(12) 0.0338(12) 0.0149(10) 0.0035(9) 0.0042(9)
C3B 0.0403(13) 0.0231(11) 0.0313(11) 0.0047(9) 0.0059(10) 0.0066(10)
C1T 0.0370(13) 0.0577(17) 0.0379(13) 0.0226(12) 0.0058(11) 0.0174(12)
C2T 0.0690(19) 0.0416(15) 0.0369(13) 0.0113(11) 0.0098(13) 0.0267(14)
C3T 0.0429(14) 0.0372(13) 0.0363(13) 0.0116(11) -0.0017(11) 0.0006(11)

loop_
_atom_type_symbol
_atom_type_description
_atom_type_scat_dispersion_real
_atom_type_scat_dispersion_imag
_atom_type_scat_source
C C 0.0181 0.0091 'International Tables Vol C Tables 4.2.6.8 and 6.1.1.4'
H H 0.0000 0.0000 'International Tables Vol C Tables 4.2.6.8 and 6.1.1.4'
B B 0.0090 0.0039 'International Tables Vol C Tables 4.2.6.8 and 6.1.1.4'
N N 0.0311 0.0180 'International Tables Vol C Tables 4.2.6.8 and 6.1.1.4'
O O 0.0492 0.0322 'International Tables Vol C Tables 4.2.6.8 and 6.1.1.4'
P P 0.2955 0.4335 'International Tables Vol C Tables 4.2.6.8 and 6.1.1.4'
Fe Fe -1.1336 3.1974 'International Tables Vol C Tables 4.2.6.8 and 6.1.1.4'

loop_
_geom_angle_atom_site_label_1
_geom_angle_atom_site_label_2
_geom_angle_atom_site_label_3
_geom_angle
_geom_angle_site_symmetry_1
_geom_angle_site_symmetry_3
O2 Fe1 O1 64.67(6) . .
O2 Fe1 P3 113.52(5) . .
O1 Fe1 P3 109.49(4) . .
O2 Fe1 P1 154.45(5) . .
O1 Fe1 P1 97.50(4) . .
P3 Fe1 P1 89.075(19) . .
O2 Fe1 P2 100.37(4) . .
O1 Fe1 P2 159.92(4) . .
P3 Fe1 P2 88.401(18) . .
P1 Fe1 P2 91.649(19) . .
O2 Fe1 C46 32.37(6) . .
O1 Fe1 C46 32.60(6) . .
P3 Fe1 C46 118.98(5) . .
P1 Fe1 C46 126.37(5) . .
P2 Fe1 C46 130.25(5) . .
C46 O1 Fe1 88.11(11) . .
O2 C46 O1 117.35(17) . .
O2 C46 C47 121.62(17) . .
O1 C46 C47 121.03(17) . .
O2 C46 Fe1 58.83(9) . .
O1 C46 Fe1 59.29(9) . .
C47 C46 Fe1 171.84(14) . .
C46 C47 H47A 109.5 . .
C46 C47 H47B 109.5 . .
H47A C47 H47B 109.5 . .
C46 C47 H47C 109.5 . .
H47A C47 H47C 109.5 . .
H47B C47 H47C 109.5 . .
C46 O2 Fe1 88.80(11) . .
C1 B1 C8 107.76(14) . .
C1 B1 C9 111.58(14) . .
C8 B1 C9 108.68(14) . .
C1 B1 C7 107.96(14) . .
C8 B1 C7 109.89(14) . .
C9 B1 C7 110.89(14) . .
C6 C1 C2 115.42(17) . .
C6 C1 B1 124.58(16) . .
C2 C1 B1 120.00(16) . .
C3 C2 C1 122.92(18) . .
C3 C2 H2 118.5 . .
C1 C2 H2 118.5 . .
C4 C3 C2 119.74(18) . .
C4 C3 H3 120.1 . .
C2 C3 H3 120.1 . .
C5 C4 C3 119.07(18) . .
C5 C4 H4 120.5 . .
C3 C4 H4 120.5 . .
C4 C5 C6 120.45(18) . .
C4 C5 H5 119.8 . .
C6 C5 H5 119.8 . .
C5 C6 C1 122.36(18) . .
C5 C6 H6 118.8 . .
C1 C6 H6 118.8 . .
B1 C7 P1 111.07(12) . .
B1 C7 H7A 109.4 . .
P1 C7 H7A 109.4 . .
B1 C7 H7B 109.4 . .
P1 C7 H7B 109.4 . .
H7A C7 H7B 108.0 . .
C7 P1 C10 110.23(8) . .
C7 P1 C16 105.19(8) . .
C10 P1 C16 98.11(8) . .
C7 P1 Fe1 114.63(6) . .
C10 P1 Fe1 109.61(6) . .
C16 P1 Fe1 117.75(6) . .
C15 C10 C11 119.12(17) . .
C15 C10 P1 122.68(14) . .
C11 C10 P1 118.16(14) . .
C12 C11 C10 120.24(18) . .
C12 C11 H11 119.9 . .
C10 C11 H11 119.9 . .
C13 C12 C11 120.11(18) . .
C13 C12 H12 119.9 . .
C11 C12 H12 119.9 . .
C14 C13 C12 119.82(18) . .
C14 C13 H13 120.1 . .
C12 C13 H13 120.1 . .
C13 C14 C15 120.46(18) . .
C13 C14 H14 119.8 . .
C15 C14 H14 119.8 . .
C10 C15 C14 120.22(18) . .
C10 C15 H15 119.9 . .
C14 C15 H15 119.9 . .
C17 C16 C21 119.13(17) . .
C17 C16 P1 120.17(14) . .
C21 C16 P1 120.67(14) . .
C16 C17 C18 119.96(18) . .
C16 C17 H17 120.0 . .
C18 C17 H17 120.0 . .
C19 C18 C17 120.66(19) . .
C19 C18 H18 119.7 . .
C17 C18 H18 119.7 . .
C18 C19 C20 119.65(18) . .
C18 C19 H19 120.2 . .
C20 C19 H19 120.2 . .
C21 C20 C19 120.04(19) . .
C21 C20 H20 120.0 . .
C19 C20 H20 120.0 . .
C20 C21 C16 120.51(19) . .
C20 C21 H21 119.7 . .
C16 C21 H21 119.7 . .
B1 C8 P2 113.03(12) . .
B1 C8 H8A 109.0 . .
P2 C8 H8A 109.0 . .
B1 C8 H8B 109.0 . .
P2 C8 H8B 109.0 . .
H8A C8 H8B 107.8 . .
C8 P2 C22 106.77(8) . .
C8 P2 C28 106.55(8) . .
C22 P2 C28 97.75(8) . .
C8 P2 Fe1 114.62(6) . .
C22 P2 Fe1 111.53(6) . .
C28 P2 Fe1 117.88(6) . .
C23 C22 C27 118.70(17) . .
C23 C22 P2 117.91(14) . .
C27 C22 P2 123.24(14) . .
C24 C23 C22 120.97(19) . .
C24 C23 H23 119.5 . .
C22 C23 H23 119.5 . .
C25 C24 C23 119.72(18) . .
C25 C24 H24 120.1 . .
C23 C24 H24 120.1 . .
C24 C25 C26 120.17(18) . .
C24 C25 H25 119.9 . .
C26 C25 H25 119.9 . .
C25 C26 C27 120.11(19) . .
C25 C26 H26 119.9 . .
C27 C26 H26 119.9 . .
C26 C27 C22 120.28(18) . .
C26 C27 H27 119.9 . .
C22 C27 H27 119.9 . .
C33 C28 C29 118.58(16) . .
C33 C28 P2 121.29(14) . .
C29 C28 P2 120.13(13) . .
C30 C29 C28 120.09(17) . .
C30 C29 H29 120.0 . .
C28 C29 H29 120.0 . .
C31 C30 C29 120.57(18) . .
C31 C30 H30 119.7 . .
C29 C30 H30 119.7 . .
C32 C31 C30 119.66(17) . .
C32 C31 H31 120.2 . .
C30 C31 H31 120.2 . .
C31 C32 C33 120.12(17) . .
C31 C32 H32 119.9 . .
C33 C32 H32 119.9 . .
C32 C33 C28 120.94(17) . .
C32 C33 H33 119.5 . .
C28 C33 H33 119.5 . .
B1 C9 P3 113.08(12) . .
B1 C9 H9A 109.0 . .
P3 C9 H9A 109.0 . .
B1 C9 H9B 109.0 . .
P3 C9 H9B 109.0 . .
H9A C9 H9B 107.8 . .
C9 P3 C40 108.78(8) . .
C9 P3 C34 106.25(8) . .
C40 P3 C34 97.72(8) . .
C9 P3 Fe1 114.71(6) . .
C40 P3 Fe1 114.66(6) . .
C34 P3 Fe1 113.15(6) . .
C35 C34 C39 119.16(17) . .
C35 C34 P3 118.97(14) . .
C39 C34 P3 121.77(14) . .
C34 C35 C36 120.48(17) . .
C34 C35 H35 119.8 . .
C36 C35 H35 119.8 . .
C37 C36 C35 120.05(18) . .
C37 C36 H36 120.0 . .
C35 C36 H36 120.0 . .
C36 C37 C38 119.90(17) . .
C36 C37 H37 120.1 . .
C38 C37 H37 120.1 . .
C37 C38 C39 120.29(18) . .
C37 C38 H38 119.9 . .
C39 C38 H38 119.9 . .
C38 C39 C34 120.07(18) . .
C38 C39 H39 120.0 . .
C34 C39 H39 120.0 . .
C45 C40 C41 119.05(18) . .
C45 C40 P3 122.49(15) . .
C41 C40 P3 118.35(15) . .
C42 C41 C40 120.5(2) . .
C42 C41 H41 119.7 . .
C40 C41 H41 119.7 . .
C41 C42 C43 120.0(2) . .
C41 C42 H42 120.0 . .
C43 C42 H42 120.0 . .
C44 C43 C42 120.05(19) . .
C44 C43 H43 120.0 . .
C42 C43 H43 120.0 . .
C43 C44 C45 120.1(2) . .
C43 C44 H44 119.9 . .
C45 C44 H44 119.9 . .
C40 C45 C44 120.22(19) . .
C40 C45 H45 119.9 . .
C44 C45 H45 119.9 . .
C2B C1B C3B 120.3(2) . 2_665
C2B C1B H1B 119.8 . .
C3B C1B H1B 119.8 2_665 .
C1B C2B C3B 119.9(2) . .
C1B C2B H2B 120.1 . .
C3B C2B H2B 120.1 . .
C2B C3B C1B 119.8(2) . 2_665
C2B C3B H3B 120.1 . .
C1B C3B H3B 120.1 2_665 .
C2T C1T C3T 119.3(3) . 2_675
C2T C1T H1T 120.4 . .
C3T C1T H1T 120.4 2_675 .
C1T C2T C3T 120.5(3) . .
C1T C2T H2T 119.7 . .
C3T C2T H2T 119.7 . .
C1T C3T C2T 120.2(2) 2_675 .
C1T C3T H3T 119.9 2_675 .
C2T C3T H3T 119.9 . .

loop_
_geom_bond_atom_site_label_1
_geom_bond_atom_site_label_2
_geom_bond_distance
_geom_bond_site_symmetry_2
Fe1 O2 2.0151(14) .
Fe1 O1 2.0257(13) .
Fe1 P3 2.1812(5) .
Fe1 P1 2.2087(5) .
Fe1 P2 2.2347(5) .
Fe1 C46 2.3547(19) .
O1 C46 1.269(2) .
C46 O2 1.261(2) .
C46 C47 1.493(3) .
C47 H47A 0.9800 .
C47 H47B 0.9800 .
C47 H47C 0.9800 .
B1 C1 1.629(3) .
B1 C8 1.666(3) .
B1 C9 1.671(3) .
B1 C7 1.674(2) .
C1 C6 1.402(3) .
C1 C2 1.407(3) .
C2 C3 1.390(3) .
C2 H2 0.9500 .
C3 C4 1.388(3) .
C3 H3 0.9500 .
C4 C5 1.387(3) .
C4 H4 0.9500 .
C5 C6 1.389(3) .
C5 H5 0.9500 .
C6 H6 0.9500 .
C7 P1 1.8056(18) .
C7 H7A 0.9900 .
C7 H7B 0.9900 .
P1 C10 1.8427(18) .
P1 C16 1.8484(18) .
C10 C15 1.389(3) .
C10 C11 1.399(3) .
C11 C12 1.390(3) .
C11 H11 0.9500 .
C12 C13 1.385(3) .
C12 H12 0.9500 .
C13 C14 1.381(3) .
C13 H13 0.9500 .
C14 C15 1.391(3) .
C14 H14 0.9500 .
C15 H15 0.9500 .
C16 C17 1.393(3) .
C16 C21 1.394(3) .
C17 C18 1.394(3) .
C17 H17 0.9500 .
C18 C19 1.378(3) .
C18 H18 0.9500 .
C19 C20 1.391(3) .
C19 H19 0.9500 .
C20 C21 1.389(3) .
C20 H20 0.9500 .
C21 H21 0.9500 .
C8 P2 1.8087(17) .
C8 H8A 0.9900 .
C8 H8B 0.9900 .
P2 C22 1.8422(17) .
P2 C28 1.8488(18) .
C22 C23 1.391(3) .
C22 C27 1.391(3) .
C23 C24 1.390(3) .
C23 H23 0.9500 .
C24 C25 1.376(3) .
C24 H24 0.9500 .
C25 C26 1.385(3) .
C25 H25 0.9500 .
C26 C27 1.391(3) .
C26 H26 0.9500 .
C27 H27 0.9500 .
C28 C33 1.394(3) .
C28 C29 1.401(3) .
C29 C30 1.390(3) .
C29 H29 0.9500 .
C30 C31 1.387(3) .
C30 H30 0.9500 .
C31 C32 1.383(3) .
C31 H31 0.9500 .
C32 C33 1.386(3) .
C32 H32 0.9500 .
C33 H33 0.9500 .
C9 P3 1.8118(18) .
C9 H9A 0.9900 .
C9 H9B 0.9900 .
P3 C40 1.8407(18) .
P3 C34 1.8417(18) .
C34 C35 1.387(3) .
C34 C39 1.396(3) .
C35 C36 1.390(3) .
C35 H35 0.9500 .
C36 C37 1.381(3) .
C36 H36 0.9500 .
C37 C38 1.384(3) .
C37 H37 0.9500 .
C38 C39 1.388(3) .
C38 H38 0.9500 .
C39 H39 0.9500 .
C40 C45 1.389(3) .
C40 C41 1.396(3) .
C41 C42 1.384(3) .
C41 H41 0.9500 .
C42 C43 1.386(3) .
C42 H42 0.9500 .
C43 C44 1.379(3) .
C43 H43 0.9500 .
C44 C45 1.395(3) .
C44 H44 0.9500 .
C45 H45 0.9500 .
C1B C2B 1.376(3) .
C1B C3B 1.383(3) 2_665
C1B H1B 0.9500 .
C2B C3B 1.380(3) .
C2B H2B 0.9500 .
C3B C1B 1.383(3) 2_665
C3B H3B 0.9500 .
C1T C2T 1.372(4) .
C1T C3T 1.374(4) 2_675
C1T H1T 0.9500 .
C2T C3T 1.385(4) .
C2T H2T 0.9500 .
C3T C1T 1.374(4) 2_675
C3T H3T 0.9500 .
